data_7009897
loop_
_publ_author_name
'Dakternieks, Dainis'
'Dunn, Kerri'
'Schiesser, Carl H.'
'Tiekink, Edward R. T.'

_publ_section_title
;
 Synthesis of chiral organotin hydrides containing menthyl and
 oxazoline substituents&#x2020;
;
_journal_issue 20
_journal_name_full 'Journal of the Chemical Society, Dalton Transactions'
_journal_page_first 3693
_journal_paper_doi 10.1039/b004259p
_journal_year 2000
_chemical_formula_moiety 'C32 H52 Cl N O Sn '
_chemical_formula_sum 'C32 H52 Cl N O Sn'
_chemical_formula_weight 620.91
_space_group_IT_number 19
_symmetry_cell_setting orthorhombic
_symmetry_Int_Tables_number 19
_symmetry_space_group_name_Hall 'P 2ac 2ab'
_symmetry_space_group_name_H-M 'P 21 21 21'
_cell_angle_alpha 90
_cell_angle_beta 90
_cell_angle_gamma 90
_cell_formula_units_Z 4
_cell_length_a 27.961(6)
_cell_length_b 11.809(8)
_cell_length_c 10.087(6)
_cell_measurement_reflns_used 24
_cell_measurement_temperature 173
_cell_measurement_theta_max 7.6
_cell_measurement_theta_min 5.0
_cell_volume 3331(3)
_computing_cell_refinement 'MSC/AFC Diffractometer Control'
_computing_data_collection 'MSC/AFC Diffractometer Control'
_computing_data_reduction 'teXsan for Windows (MSC, 1997)'
_computing_publication_material 'teXsan for Windows (MSC, 1997)'
_computing_structure_refinement 'teXsan for Windows (MSC, 1997)'
_computing_structure_solution
;
'DIRDIF92 PATTY (Beurskens, 1992)
;
_diffrn_ambient_temperature 173
_diffrn_measurement_device AFC7R
_diffrn_measurement_method \w-2\q
_diffrn_orient_matrix_UB_11 0.00418
_diffrn_orient_matrix_UB_12 -0.08313
_diffrn_orient_matrix_UB_13 0.01469
_diffrn_orient_matrix_UB_21 -0.01605
_diffrn_orient_matrix_UB_22 -0.01566
_diffrn_orient_matrix_UB_23 -0.08657
_diffrn_orient_matrix_UB_31 0.03169
_diffrn_orient_matrix_UB_32 0.00307
_diffrn_orient_matrix_UB_33 -0.04601
_diffrn_radiation_detector 'scintillation counter'
_diffrn_radiation_monochromator graphite
_diffrn_radiation_source 'X-ray tube'
_diffrn_radiation_type 'Mo K\a'
_diffrn_radiation_wavelength 0.7107
_diffrn_reflns_av_R_equivalents 0.00
_diffrn_reflns_av_sigmaI/netI 0.060
_diffrn_reflns_limit_h_max 36
_diffrn_reflns_limit_h_min 0
_diffrn_reflns_limit_k_max 15
_diffrn_reflns_limit_k_min 0
_diffrn_reflns_limit_l_max 13
_diffrn_reflns_limit_l_min 0
_diffrn_reflns_number 4314
_diffrn_reflns_reduction_process 'Lp corrections applied'
_diffrn_reflns_theta_max 27.51
_diffrn_reflns_theta_min 3.03
_diffrn_standards_decay_% 0
_diffrn_standards_interval_count 400
_diffrn_standards_number 3
_exptl_absorpt_coefficient_mu 0.869
_exptl_absorpt_correction_T_max 1
_exptl_absorpt_correction_T_min 0.757
_exptl_absorpt_correction_type
;
\DF (DIFABS; Walker & Stuart, 1983)
;
_exptl_crystal_colour colourless
_exptl_crystal_density_diffrn 1.238
_exptl_crystal_density_meas ?
_exptl_crystal_description 'fragment cut from larger block'
_exptl_crystal_F_000 1304
_exptl_crystal_size_max 0.48
_exptl_crystal_size_mid 0.45
_exptl_crystal_size_min 0.18
_refine_diff_density_max 0.70
_refine_diff_density_min -0.66
_refine_ls_abs_structure_details 'assigned from chemistry - confirmed by refinement'
_refine_ls_extinction_coef 0.00000017(3)
_refine_ls_extinction_expression 'equ(3) Acta Cryst.(1968) A24, p213.'
_refine_ls_extinction_method 'Zachariasen (1967)'
_refine_ls_goodness_of_fit_ref 2.700
_refine_ls_hydrogen_treatment noref
_refine_ls_matrix_type full
_refine_ls_number_constraints 0
_refine_ls_number_parameters 326
_refine_ls_number_reflns 3018
_refine_ls_number_restraints 0
_refine_ls_R_factor_gt 0.0440
_refine_ls_shift/su_max 0.0100
_refine_ls_shift/su_mean 0.0008
_refine_ls_structure_factor_coef F
_refine_ls_weighting_details 'w = 1/[\s^2^(Fo) + 0.00002|Fo|^2^]'
_refine_ls_weighting_scheme sigma
_refine_ls_wR_factor_ref 0.0490
_reflns_number_gt 3018
_reflns_number_total 4314
_reflns_threshold_expression I>3.00\s(I)
_cod_data_source_file b004259p.txt
_cod_data_source_block '_Men2LSnCl'
_cod_original_sg_symbol_H-M 'P 21 21 21 '
_cod_original_formula_sum 'C32 H52 Cl N O Sn '
_cod_database_code 7009897

loop_
_symmetry_equiv_pos_as_xyz
'   +x,   +y,   +z'
'1/2-x,   -y,1/2+z'
'1/2+x,1/2-y,   -z'
'   -x,1/2+y,1/2-z'

loop_
_atom_site_label
_atom_site_fract_x
_atom_site_fract_y
_atom_site_fract_z
_atom_site_U_iso_or_equiv
_atom_site_occupancy
_atom_site_refinement_flags
_atom_site_adp_type
_atom_site_calc_flag
_atom_site_calc_attached_atom
Sn -0.11527(1) -0.19075(2) -0.00529(4) 0.03928(8) 1.000 . Uani d ?
Cl -0.10787(7) -0.2076(1) 0.2396(1) 0.0656(5) 1.000 . Uani d ?
O(1) -0.1699(2) -0.0203(3) -0.3697(4) 0.059(1) 1.000 . Uani d ?
N(1) -0.1329(1) -0.1497(3) -0.2466(4) 0.038(1) 1.000 . Uani d ?
C(1) -0.1620(2) -0.0450(4) -0.0122(7) 0.041(1) 1.000 . Uani d ?
C(2) -0.1790(3) 0.0134(6) 0.0999(6) 0.049(2) 1.000 . Uani d ?
C(3) -0.2064(3) 0.1102(6) 0.0923(8) 0.063(3) 1.000 . Uani d ?
C(4) -0.2180(3) 0.1491(5) -0.0283(9) 0.071(2) 1.000 . Uani d ?
C(5) -0.2031(3) 0.0946(6) -0.1437(7) 0.057(2) 1.000 . Uani d ?
C(6) -0.1744(2) -0.0026(6) -0.1356(6) 0.043(2) 1.000 . Uani d ?
C(7) -0.1578(2) -0.0615(4) -0.2495(5) 0.048(2) 1.000 . Uani d ?
C(8) -0.1471(2) -0.0936(5) -0.4650(6) 0.057(2) 1.000 . Uani d ?
C(9) -0.1217(2) -0.1858(5) -0.3843(5) 0.054(2) 1.000 . Uani d ?
C(10) -0.2203(2) 0.1714(6) 0.2186(7) 0.082(3) 1.000 . Uani d ?
C(11) -0.0677(2) -0.1843(6) -0.4078(6) 0.071(2) 1.000 . Uani d ?
C(12) -0.1415(2) -0.3018(6) -0.4109(6) 0.065(2) 1.000 . Uani d ?
C(13) -0.0414(2) -0.1475(4) -0.0436(5) 0.037(1) 1.000 . Uani d ?
C(14) -0.0174(2) -0.0646(5) 0.0526(5) 0.054(2) 1.000 . Uani d ?
C(15) 0.0325(2) -0.0337(5) 0.0019(9) 0.071(2) 1.000 . Uani d ?
C(16) 0.0625(2) -0.1352(6) -0.0147(8) 0.074(2) 1.000 . Uani d ?
C(17) 0.0420(2) -0.2255(6) -0.1063(6) 0.063(2) 1.000 . Uani d ?
C(18) -0.0088(2) -0.2523(5) -0.0585(5) 0.053(2) 1.000 . Uani d ?
C(19) -0.0487(2) 0.0407(5) 0.0869(7) 0.067(2) 1.000 . Uani d ?
C(20) -0.0577(3) 0.1182(5) -0.0293(8) 0.080(3) 1.000 . Uani d ?
C(21) -0.0272(3) 0.1064(6) 0.2041(8) 0.099(3) 1.000 . Uani d ?
C(22) 0.0730(2) -0.3283(7) -0.1075(8) 0.094(3) 1.000 . Uani d ?
C(23) -0.1592(3) -0.3420(4) -0.0254(5) 0.058(2) 1.000 . Uani d ?
C(24) -0.1417(2) -0.4470(5) 0.0533(6) 0.048(2) 1.000 . Uani d ?
C(25) -0.1798(2) -0.5413(5) 0.0277(9) 0.074(3) 1.000 . Uani d ?
C(26) -0.2293(3) -0.5068(7) 0.065(1) 0.109(4) 1.000 . Uani d ?
C(27) -0.2464(2) -0.4008(6) -0.007(1) 0.095(3) 1.000 . Uani d ?
C(28) -0.2104(2) -0.3053(5) 0.0115(8) 0.064(2) 1.000 . Uani d ?
C(29) -0.0924(2) -0.4838(5) 0.0311(7) 0.057(2) 1.000 . Uani d ?
C(30) -0.0822(3) -0.5235(8) -0.111(1) 0.112(4) 1.000 . Uani d ?
C(31) -0.0780(3) -0.5716(7) 0.1350(9) 0.095(3) 1.000 . Uani d ?
C(32) -0.2967(3) -0.3631(8) 0.038(1) 0.142(5) 1.000 . Uani d ?
H(1) -0.1712 -0.0153 0.1851 0.059 1.000 . Uiso c ?
H(2) -0.2368 0.2158 -0.0353 0.086 1.000 . Uiso c ?
H(3) -0.2124 0.1232 -0.2279 0.069 1.000 . Uiso c ?
H(4) -0.1246 -0.0523 -0.5163 0.068 1.000 . Uiso c ?
H(5) -0.1703 -0.1265 -0.5220 0.068 1.000 . Uiso c ?
H(6) -0.2395 0.1229 0.2718 0.098 1.000 . Uiso c ?
H(7) -0.1923 0.1919 0.2660 0.098 1.000 . Uiso c ?
H(8) -0.2380 0.2376 0.1970 0.098 1.000 . Uiso c ?
H(9) -0.0544 -0.1176 -0.3702 0.085 1.000 . Uiso c ?
H(10) -0.0536 -0.2489 -0.3675 0.085 1.000 . Uiso c ?
H(11) -0.0615 -0.1855 -0.5004 0.085 1.000 . Uiso c ?
H(12) -0.1722 -0.3084 -0.3715 0.078 1.000 . Uiso c ?
H(13) -0.1441 -0.3132 -0.5039 0.078 1.000 . Uiso c ?
H(14) -0.1207 -0.3572 -0.3742 0.078 1.000 . Uiso c ?
H(15) -0.0412 -0.1110 -0.1276 0.045 1.000 . Uiso c ?
H(16) -0.0128 -0.1047 0.1333 0.064 1.000 . Uiso c ?
H(17) 0.0295 0.0034 -0.0812 0.086 1.000 . Uiso c ?
H(18) 0.0473 0.0158 0.0636 0.086 1.000 . Uiso c ?
H(19) 0.0925 -0.1120 -0.0495 0.089 1.000 . Uiso c ?
H(20) 0.0671 -0.1683 0.0702 0.089 1.000 . Uiso c ?
H(21) 0.0403 -0.1957 -0.1937 0.076 1.000 . Uiso c ?
H(22) -0.0066 -0.2885 0.0254 0.063 1.000 . Uiso c ?
H(23) -0.0232 -0.3023 -0.1205 0.063 1.000 . Uiso c ?
H(24) -0.0789 0.0131 0.1151 0.081 1.000 . Uiso c ?
H(25) -0.0519 0.0784 -0.1095 0.097 1.000 . Uiso c ?
H(26) -0.0899 0.1434 -0.0275 0.097 1.000 . Uiso c ?
H(27) -0.0369 0.1816 -0.0241 0.097 1.000 . Uiso c ?
H(28) -0.0522 0.1404 0.2540 0.118 1.000 . Uiso c ?
H(29) -0.0064 0.1636 0.1716 0.118 1.000 . Uiso c ?
H(30) -0.0097 0.0559 0.2592 0.118 1.000 . Uiso c ?
H(31) 0.1025 -0.3117 -0.0647 0.113 1.000 . Uiso c ?
H(32) 0.0574 -0.3881 -0.0620 0.113 1.000 . Uiso c ?
H(33) 0.0790 -0.3503 -0.1965 0.113 1.000 . Uiso c ?
H(34) -0.1594 -0.3621 -0.1166 0.070 1.000 . Uiso c ?
H(35) -0.1440 -0.4278 0.1445 0.058 1.000 . Uiso c ?
H(36) -0.1713 -0.6063 0.0780 0.089 1.000 . Uiso c ?
H(37) -0.1795 -0.5597 -0.0639 0.089 1.000 . Uiso c ?
H(38) -0.2300 -0.4924 0.1580 0.131 1.000 . Uiso c ?
H(39) -0.2505 -0.5672 0.0450 0.131 1.000 . Uiso c ?
H(40) -0.2479 -0.4179 -0.0991 0.114 1.000 . Uiso c ?
H(41) -0.2195 -0.2434 -0.0432 0.077 1.000 . Uiso c ?
H(42) -0.2108 -0.2823 0.1017 0.077 1.000 . Uiso c ?
H(43) -0.0727 -0.4194 0.0458 0.069 1.000 . Uiso c ?
H(44) -0.0957 -0.4711 -0.1722 0.135 1.000 . Uiso c ?
H(45) -0.0960 -0.5960 -0.1247 0.135 1.000 . Uiso c ?
H(46) -0.0486 -0.5278 -0.1247 0.135 1.000 . Uiso c ?
H(47) -0.1042 -0.5854 0.1927 0.114 1.000 . Uiso c ?
H(48) -0.0691 -0.6400 0.0921 0.114 1.000 . Uiso c ?
H(49) -0.0516 -0.5438 0.1849 0.114 1.000 . Uiso c ?
H(50) -0.2941 -0.2970 0.0911 0.170 1.000 . Uiso c ?
H(51) -0.3159 -0.3474 -0.0374 0.170 1.000 . Uiso c ?
H(52) -0.3111 -0.4219 0.0886 0.170 1.000 . Uiso c ?

loop_
_atom_site_aniso_label
_atom_site_aniso_U_11
_atom_site_aniso_U_22
_atom_site_aniso_U_33
_atom_site_aniso_U_12
_atom_site_aniso_U_13
_atom_site_aniso_U_23
Sn 0.0424(2) 0.0368(1) 0.0386(1) 0.0018(2) 0.0020(2) -0.0004(2)
Cl 0.090(1) 0.071(1) 0.0361(6) -0.003(1) 0.0025(8) 0.0002(7)
O(1) 0.071(3) 0.056(2) 0.050(2) 0.014(2) -0.009(2) 0.012(2)
N(1) 0.020(2) 0.050(3) 0.043(2) -0.001(2) -0.004(2) 0.007(2)
C(1) 0.048(3) 0.036(2) 0.039(3) 0.010(2) -0.006(4) 0.005(3)
C(2) 0.045(4) 0.050(4) 0.052(3) -0.003(3) 0.004(3) 0.000(3)
C(3) 0.067(6) 0.046(4) 0.078(5) 0.008(4) 0.027(4) -0.014(4)
C(4) 0.062(5) 0.043(3) 0.110(7) 0.015(3) 0.014(5) 0.001(4)
C(5) 0.047(5) 0.051(4) 0.075(5) 0.013(3) 0.000(4) 0.001(4)
C(6) 0.032(4) 0.038(3) 0.058(4) 0.008(3) -0.003(3) -0.001(3)
C(7) 0.052(4) 0.044(3) 0.048(3) -0.003(3) -0.009(3) 0.001(3)
C(8) 0.051(4) 0.062(4) 0.058(4) -0.003(3) -0.009(3) 0.009(3)
C(9) 0.072(5) 0.053(3) 0.036(2) 0.010(4) -0.008(3) -0.002(3)
C(10) 0.074(5) 0.066(5) 0.105(6) -0.004(4) 0.041(4) -0.027(4)
C(11) 0.057(4) 0.100(5) 0.056(3) 0.009(4) 0.003(3) -0.003(4)
C(12) 0.070(5) 0.068(4) 0.056(3) 0.006(4) 0.001(3) -0.008(4)
C(13) 0.023(3) 0.044(3) 0.044(3) -0.000(2) -0.001(2) 0.003(2)
C(14) 0.064(5) 0.048(3) 0.049(3) -0.013(3) -0.008(3) 0.003(3)
C(15) 0.053(4) 0.074(4) 0.087(4) -0.021(3) 0.017(5) -0.013(6)
C(16) 0.040(4) 0.097(5) 0.086(5) -0.013(3) -0.003(5) -0.008(5)
C(17) 0.043(4) 0.079(5) 0.068(4) 0.008(3) 0.015(3) -0.006(4)
C(18) 0.056(4) 0.053(3) 0.049(3) 0.009(3) 0.003(3) -0.003(3)
C(19) 0.066(5) 0.055(4) 0.081(5) -0.004(4) -0.017(4) -0.011(4)
C(20) 0.081(6) 0.056(4) 0.105(7) -0.005(4) -0.008(5) 0.006(4)
C(21) 0.112(7) 0.069(5) 0.115(6) 0.015(5) -0.038(5) -0.044(5)
C(22) 0.024(4) 0.132(7) 0.127(6) 0.019(4) -0.010(4) -0.023(6)
C(23) 0.100(5) 0.040(3) 0.035(4) -0.011(3) 0.004(3) 0.003(2)
C(24) 0.018(3) 0.058(3) 0.068(4) -0.006(2) 0.002(2) 0.014(3)
C(25) 0.053(4) 0.056(4) 0.115(7) -0.013(3) -0.004(5) 0.011(5)
C(26) 0.070(6) 0.075(5) 0.18(1) -0.021(5) 0.022(6) 0.029(6)
C(27) 0.057(5) 0.078(5) 0.151(7) -0.023(4) 0.006(7) 0.032(8)
C(28) 0.047(3) 0.065(3) 0.080(4) -0.001(3) -0.000(4) 0.014(6)
C(29) 0.029(3) 0.052(3) 0.091(6) 0.006(3) -0.000(3) 0.010(4)
C(30) 0.092(8) 0.121(9) 0.124(7) 0.003(7) 0.027(6) -0.042(7)
C(31) 0.069(6) 0.079(6) 0.136(8) 0.010(5) -0.012(5) 0.007(6)
C(32) 0.099(7) 0.121(7) 0.21(1) -0.027(6) -0.010(8) 0.049(9)

loop_
_atom_type_symbol
_atom_type_oxidation_number
_atom_type_number_in_cell
_atom_type_scat_dispersion_real
_atom_type_scat_dispersion_imag
_atom_type_scat_source
C 0 128 0.002 0.002
;International Tables for Crystallography
(1992, Vol. C, Table 6.1.1.2)
;
H 0 196 0.000 0.000
;International Tables for Crystallography
(1992, Vol. C, Table 6.1.1.2)
;
N 0 4 0.004 0.003
;International Tables for Crystallography
(1992, Vol. C, Table 6.1.1.2)
;
O 0 4 0.008 0.006
;International Tables for Crystallography
(1992, Vol. C, Table 6.1.1.2)
;
Cl 0 4 0.132 0.159
;International Tables for Crystallography
(1992, Vol. C, Tables 4.2.6.8 and 6.1.1.1)
;
Sn 0 4 -0.873 1.424
;International Tables for Crystallography
(1992, Vol. C, Tables 4.2.6.8 and 6.1.1.1)
;

loop_
_geom_angle_atom_site_label_1
_geom_angle_atom_site_label_2
_geom_angle_atom_site_label_3
_geom_angle
_geom_angle_site_symmetry_1
_geom_angle_site_symmetry_2
_geom_angle_site_symmetry_3
_geom_angle_publ_flag
Cl Sn N(1) 170.8(1) . . . ?
Cl Sn C(1) 98.4(2) . . . ?
Cl Sn C(13) 96.7(1) . . . ?
Cl Sn C(23) 94.2(1) . . . ?
N(1) Sn C(1) 72.5(2) . . . ?
N(1) Sn C(13) 88.2(2) . . . ?
N(1) Sn C(23) 87.6(2) . . . ?
C(1) Sn C(13) 112.5(2) . . . ?
C(1) Sn C(23) 108.0(2) . . . ?
C(13) Sn C(23) 135.7(2) . . . ?
C(7) O(1) C(8) 105.8(4) . . . ?
Sn N(1) C(7) 106.8(3) . . . ?
Sn N(1) C(9) 143.4(3) . . . ?
C(7) N(1) C(9) 109.5(4) . . . ?
Sn C(1) C(2) 124.6(5) . . . ?
Sn C(1) C(6) 117.8(4) . . . ?
C(2) C(1) C(6) 117.4(5) . . . ?
C(1) C(2) C(3) 123.3(6) . . . ?
C(1) C(2) H(1) 118.4 . . . no
C(3) C(2) H(1) 118.3 . . . no
C(2) C(3) C(4) 118.0(7) . . . ?
C(2) C(3) C(10) 119.4(6) . . . ?
C(4) C(3) C(10) 122.5(6) . . . ?
C(3) C(4) C(5) 121.8(6) . . . ?
C(3) C(4) H(2) 119.1 . . . no
C(5) C(4) H(2) 119.1 . . . no
C(4) C(5) C(6) 120.0(6) . . . ?
C(4) C(5) H(3) 120.0 . . . no
C(6) C(5) H(3) 120.0 . . . no
C(1) C(6) C(5) 119.4(6) . . . ?
C(1) C(6) C(7) 117.9(6) . . . ?
C(5) C(6) C(7) 122.7(6) . . . ?
O(1) C(7) N(1) 117.4(5) . . . ?
O(1) C(7) C(6) 117.9(5) . . . ?
N(1) C(7) C(6) 124.7(5) . . . ?
O(1) C(8) C(9) 106.1(4) . . . ?
O(1) C(8) H(4) 110.3 . . . no
O(1) C(8) H(5) 110.3 . . . no
C(9) C(8) H(4) 110.3 . . . no
C(9) C(8) H(5) 110.3 . . . no
H(4) C(8) H(5) 109.5 . . . no
N(1) C(9) C(8) 101.2(4) . . . ?
N(1) C(9) C(11) 110.5(4) . . . ?
N(1) C(9) C(12) 110.5(4) . . . ?
C(8) C(9) C(11) 111.5(5) . . . ?
C(8) C(9) C(12) 112.4(5) . . . ?
C(11) C(9) C(12) 110.3(5) . . . ?
C(3) C(10) H(6) 109.5 . . . no
C(3) C(10) H(7) 109.5 . . . no
C(3) C(10) H(8) 109.5 . . . no
H(6) C(10) H(7) 109.5 . . . no
H(6) C(10) H(8) 109.4 . . . no
H(7) C(10) H(8) 109.5 . . . no
C(9) C(11) H(9) 109.5 . . . no
C(9) C(11) H(10) 109.5 . . . no
C(9) C(11) H(11) 109.5 . . . no
H(9) C(11) H(10) 109.4 . . . no
H(9) C(11) H(11) 109.5 . . . no
H(10) C(11) H(11) 109.5 . . . no
C(9) C(12) H(12) 109.5 . . . no
C(9) C(12) H(13) 109.5 . . . no
C(9) C(12) H(14) 109.4 . . . no
H(12) C(12) H(13) 109.5 . . . no
H(12) C(12) H(14) 109.5 . . . no
H(13) C(12) H(14) 109.5 . . . no
Sn C(13) C(14) 117.1(3) . . . ?
Sn C(13) C(18) 113.1(3) . . . ?
Sn C(13) H(15) 105.8 . . . no
C(14) C(13) C(18) 108.3(4) . . . ?
C(14) C(13) H(15) 105.8 . . . no
C(18) C(13) H(15) 105.8 . . . no
C(13) C(14) C(15) 109.9(5) . . . ?
C(13) C(14) C(19) 113.8(5) . . . ?
C(13) C(14) H(16) 106.5 . . . no
C(15) C(14) C(19) 113.2(5) . . . ?
C(15) C(14) H(16) 106.4 . . . no
C(19) C(14) H(16) 106.5 . . . no
C(14) C(15) C(16) 111.3(5) . . . ?
C(14) C(15) H(17) 109.0 . . . no
C(14) C(15) H(18) 109.0 . . . no
C(16) C(15) H(17) 109.0 . . . no
C(16) C(15) H(18) 109.0 . . . no
H(17) C(15) H(18) 109.5 . . . no
C(15) C(16) C(17) 115.1(6) . . . ?
C(15) C(16) H(19) 108.1 . . . no
C(15) C(16) H(20) 108.0 . . . no
C(17) C(16) H(19) 108.0 . . . no
C(17) C(16) H(20) 108.1 . . . no
H(19) C(16) H(20) 109.5 . . . no
C(16) C(17) C(18) 107.6(5) . . . ?
C(16) C(17) C(22) 110.8(5) . . . ?
C(16) C(17) H(21) 108.8 . . . no
C(18) C(17) C(22) 111.9(5) . . . ?
C(18) C(17) H(21) 108.8 . . . no
C(22) C(17) H(21) 108.8 . . . no
C(13) C(18) C(17) 114.3(5) . . . ?
C(13) C(18) H(22) 108.2 . . . no
C(13) C(18) H(23) 108.2 . . . no
C(17) C(18) H(22) 108.2 . . . no
C(17) C(18) H(23) 108.2 . . . no
H(22) C(18) H(23) 109.5 . . . no
C(14) C(19) C(20) 113.9(6) . . . ?
C(14) C(19) C(21) 110.7(6) . . . ?
C(14) C(19) H(24) 107.0 . . . no
C(20) C(19) C(21) 110.9(6) . . . ?
C(20) C(19) H(24) 106.9 . . . no
C(21) C(19) H(24) 106.9 . . . no
C(19) C(20) H(25) 109.5 . . . no
C(19) C(20) H(26) 109.5 . . . no
C(19) C(20) H(27) 109.5 . . . no
H(25) C(20) H(26) 109.5 . . . no
H(25) C(20) H(27) 109.4 . . . no
H(26) C(20) H(27) 109.5 . . . no
C(19) C(21) H(28) 109.4 . . . no
C(19) C(21) H(29) 109.5 . . . no
C(19) C(21) H(30) 109.5 . . . no
H(28) C(21) H(29) 109.5 . . . no
H(28) C(21) H(30) 109.5 . . . no
H(29) C(21) H(30) 109.5 . . . no
C(17) C(22) H(31) 109.5 . . . no
C(17) C(22) H(32) 109.4 . . . no
C(17) C(22) H(33) 109.5 . . . no
H(31) C(22) H(32) 109.5 . . . no
H(31) C(22) H(33) 109.5 . . . no
H(32) C(22) H(33) 109.5 . . . no
Sn C(23) C(24) 115.5(4) . . . ?
Sn C(23) C(28) 105.7(3) . . . ?
Sn C(23) H(34) 107.4 . . . no
C(24) C(23) C(28) 113.2(5) . . . ?
C(24) C(23) H(34) 107.4 . . . no
C(28) C(23) H(34) 107.4 . . . no
C(23) C(24) C(25) 105.6(5) . . . ?
C(23) C(24) C(29) 117.2(5) . . . ?
C(23) C(24) H(35) 106.5 . . . no
C(25) C(24) C(29) 113.9(5) . . . ?
C(25) C(24) H(35) 106.5 . . . no
C(29) C(24) H(35) 106.5 . . . no
C(24) C(25) C(26) 113.3(5) . . . ?
C(24) C(25) H(36) 108.5 . . . no
C(24) C(25) H(37) 108.5 . . . no
C(26) C(25) H(36) 108.5 . . . no
C(26) C(25) H(37) 108.5 . . . no
H(36) C(25) H(37) 109.5 . . . no
C(25) C(26) C(27) 113.1(7) . . . ?
C(25) C(26) H(38) 108.6 . . . no
C(25) C(26) H(39) 108.6 . . . no
C(27) C(26) H(38) 108.6 . . . no
C(27) C(26) H(39) 108.5 . . . no
H(38) C(26) H(39) 109.5 . . . no
C(26) C(27) C(28) 110.0(6) . . . ?
C(26) C(27) C(32) 112.3(7) . . . ?
C(26) C(27) H(40) 108.0 . . . no
C(28) C(27) C(32) 110.6(6) . . . ?
C(28) C(27) H(40) 107.9 . . . no
C(32) C(27) H(40) 107.9 . . . no
C(23) C(28) C(27) 112.0(5) . . . ?
C(23) C(28) H(41) 108.8 . . . no
C(23) C(28) H(42) 108.8 . . . no
C(27) C(28) H(41) 108.8 . . . no
C(27) C(28) H(42) 108.8 . . . no
H(41) C(28) H(42) 109.5 . . . no
C(24) C(29) C(30) 114.1(6) . . . ?
C(24) C(29) C(31) 110.2(6) . . . ?
C(24) C(29) H(43) 106.5 . . . no
C(30) C(29) C(31) 112.6(6) . . . ?
C(30) C(29) H(43) 106.4 . . . no
C(31) C(29) H(43) 106.4 . . . no
C(29) C(30) H(44) 109.5 . . . no
C(29) C(30) H(45) 109.4 . . . no
C(29) C(30) H(46) 109.5 . . . no
H(44) C(30) H(45) 109.4 . . . no
H(44) C(30) H(46) 109.5 . . . no
H(45) C(30) H(46) 109.5 . . . no
C(29) C(31) H(47) 109.5 . . . no
C(29) C(31) H(48) 109.5 . . . no
C(29) C(31) H(49) 109.5 . . . no
H(47) C(31) H(48) 109.5 . . . no
H(47) C(31) H(49) 109.5 . . . no
H(48) C(31) H(49) 109.5 . . . no
C(27) C(32) H(50) 109.5 . . . no
C(27) C(32) H(51) 109.5 . . . no
C(27) C(32) H(52) 109.5 . . . no
H(50) C(32) H(51) 109.5 . . . no
H(50) C(32) H(52) 109.5 . . . no
H(51) C(32) H(52) 109.5 . . . no

loop_
_geom_bond_atom_site_label_1
_geom_bond_atom_site_label_2
_geom_bond_distance
_geom_bond_site_symmetry_1
_geom_bond_site_symmetry_2
_geom_bond_publ_flag
Sn Cl 2.487(2) . . ?
Sn N(1) 2.531(4) . . ?
Sn C(1) 2.163(5) . . ?
Sn C(13) 2.162(5) . . ?
Sn C(23) 2.177(6) . . ?
O(1) C(7) 1.350(7) . . ?
O(1) C(8) 1.442(7) . . ?
N(1) C(7) 1.253(7) . . ?
N(1) C(9) 1.486(6) . . ?
C(1) C(2) 1.406(9) . . ?
C(1) C(6) 1.385(9) . . ?
C(2) C(3) 1.38(1) . . ?
C(2) H(1) 0.95 . . no
C(3) C(4) 1.34(1) . . ?
C(3) C(10) 1.52(1) . . ?
C(4) C(5) 1.39(1) . . ?
C(4) H(2) 0.95 . . no
C(5) C(6) 1.40(1) . . ?
C(5) H(3) 0.95 . . no
C(6) C(7) 1.422(8) . . ?
C(8) C(9) 1.534(8) . . ?
C(8) H(4) 0.95 . . no
C(8) H(5) 0.95 . . no
C(9) C(11) 1.528(9) . . ?
C(9) C(12) 1.502(9) . . ?
C(10) H(6) 0.95 . . no
C(10) H(7) 0.95 . . no
C(10) H(8) 0.95 . . no
C(11) H(9) 0.95 . . no
C(11) H(10) 0.95 . . no
C(11) H(11) 0.95 . . no
C(12) H(12) 0.95 . . no
C(12) H(13) 0.95 . . no
C(12) H(14) 0.95 . . no
C(13) C(14) 1.533(7) . . ?
C(13) C(18) 1.545(7) . . ?
C(13) H(15) 0.95 . . no
C(14) C(15) 1.530(9) . . ?
C(14) C(19) 1.559(9) . . ?
C(14) H(16) 0.95 . . no
C(15) C(16) 1.473(9) . . ?
C(15) H(17) 0.95 . . no
C(15) H(18) 0.95 . . no
C(16) C(17) 1.52(1) . . ?
C(16) H(19) 0.95 . . no
C(16) H(20) 0.95 . . no
C(17) C(18) 1.533(9) . . ?
C(17) C(22) 1.49(1) . . ?
C(17) H(21) 0.95 . . no
C(18) H(22) 0.95 . . no
C(18) H(23) 0.95 . . no
C(19) C(20) 1.51(1) . . ?
C(19) C(21) 1.54(1) . . ?
C(19) H(24) 0.95 . . no
C(20) H(25) 0.95 . . no
C(20) H(26) 0.95 . . no
C(20) H(27) 0.95 . . no
C(21) H(28) 0.95 . . no
C(21) H(29) 0.95 . . no
C(21) H(30) 0.95 . . no
C(22) H(31) 0.95 . . no
C(22) H(32) 0.95 . . no
C(22) H(33) 0.95 . . no
C(23) C(24) 1.551(8) . . ?
C(23) C(28) 1.543(9) . . ?
C(23) H(34) 0.95 . . no
C(24) C(25) 1.563(8) . . ?
C(24) C(29) 1.462(8) . . ?
C(24) H(35) 0.95 . . no
C(25) C(26) 1.49(1) . . ?
C(25) H(36) 0.95 . . no
C(25) H(37) 0.95 . . no
C(26) C(27) 1.53(1) . . ?
C(26) H(38) 0.95 . . no
C(26) H(39) 0.95 . . no
C(27) C(28) 1.522(9) . . ?
C(27) C(32) 1.55(1) . . ?
C(27) H(40) 0.95 . . no
C(28) H(41) 0.95 . . no
C(28) H(42) 0.95 . . no
C(29) C(30) 1.54(1) . . ?
C(29) C(31) 1.53(1) . . ?
C(29) H(43) 0.95 . . no
C(30) H(44) 0.95 . . no
C(30) H(45) 0.95 . . no
C(30) H(46) 0.95 . . no
C(31) H(47) 0.95 . . no
C(31) H(48) 0.95 . . no
C(31) H(49) 0.95 . . no
C(32) H(50) 0.95 . . no
C(32) H(51) 0.95 . . no
C(32) H(52) 0.95 . . no

loop_
_geom_contact_atom_site_label_1
_geom_contact_atom_site_label_2
_geom_contact_distance
_geom_contact_site_symmetry_1
_geom_contact_site_symmetry_2
_geom_contact_publ_flag
Cl C(8) 3.448(6) . 1_556 no
O(1) C(22) 3.539(8) . 4_554 no

loop_
_geom_torsion_atom_site_label_1
_geom_torsion_atom_site_label_2
_geom_torsion_atom_site_label_3
_geom_torsion_atom_site_label_4
_geom_torsion_site_symmetry_1
_geom_torsion_site_symmetry_2
_geom_torsion_site_symmetry_3
_geom_torsion_site_symmetry_4
_geom_torsion
_geom_torsion_publ_flag
Sn N(1) C(7) O(1) . . . . 177.2(4) no
Sn N(1) C(7) C(6) . . . . -3.2(7) no
Sn N(1) C(9) C(8) . . . . -173.1(4) no
Sn N(1) C(9) C(11) . . . . -54.9(7) no
Sn N(1) C(9) C(12) . . . . 67.6(7) no
Sn C(1) C(2) C(3) . . . . 175.9(5) no
Sn C(1) C(6) C(5) . . . . -177.5(5) no
Sn C(1) C(6) C(7) . . . . 3.5(7) no
Sn C(13) C(14) C(15) . . . . -173.7(4) no
Sn C(13) C(14) C(19) . . . . -45.5(6) no
Sn C(13) C(18) C(17) . . . . 171.2(4) no
Sn C(23) C(24) C(25) . . . . 177.7(4) no
Sn C(23) C(24) C(29) . . . . -54.3(6) no
Sn C(23) C(28) C(27) . . . . 176.0(6) no
Cl Sn N(1) C(7) . . . . 11.6(9) no
Cl Sn N(1) C(9) . . . . -175.1(5) no
Cl Sn C(1) C(2) . . . . 0.9(5) no
Cl Sn C(1) C(6) . . . . 177.7(4) no
Cl Sn C(13) C(14) . . . . -40.9(4) no
Cl Sn C(13) C(18) . . . . 86.1(3) no
Cl Sn C(23) C(24) . . . . -45.6(4) no
Cl Sn C(23) C(28) . . . . 80.4(4) no
O(1) C(7) N(1) C(9) . . . . 1.4(7) no
O(1) C(7) C(6) C(1) . . . . 179.9(5) no
O(1) C(7) C(6) C(5) . . . . 1.0(9) no
O(1) C(8) C(9) N(1) . . . . -1.4(6) no
O(1) C(8) C(9) C(11) . . . . -118.8(5) no
O(1) C(8) C(9) C(12) . . . . 116.6(5) no
N(1) Sn C(1) C(2) . . . . 179.6(5) no
N(1) Sn C(1) C(6) . . . . -3.6(4) no
N(1) Sn C(13) C(14) . . . . 131.3(4) no
N(1) Sn C(13) C(18) . . . . -101.8(3) no
N(1) Sn C(23) C(24) . . . . 143.5(4) no
N(1) Sn C(23) C(28) . . . . -90.5(4) no
N(1) C(7) O(1) C(8) . . . . -2.3(7) no
N(1) C(7) C(6) C(1) . . . . 0.3(9) no
N(1) C(7) C(6) C(5) . . . . -178.6(6) no
C(1) Sn N(1) C(7) . . . . 3.5(4) no
C(1) Sn N(1) C(9) . . . . 176.9(6) no
C(1) Sn C(13) C(14) . . . . 61.1(4) no
C(1) Sn C(13) C(18) . . . . -171.9(4) no
C(1) Sn C(23) C(24) . . . . -145.8(4) no
C(1) Sn C(23) C(28) . . . . -19.8(5) no
C(1) C(2) C(3) C(4) . . . . 1(1) no
C(1) C(2) C(3) C(10) . . . . -176.1(6) no
C(1) C(6) C(5) C(4) . . . . 2(1) no
C(2) C(1) Sn C(13) . . . . -100.0(5) no
C(2) C(1) Sn C(23) . . . . 98.2(5) no
C(2) C(1) C(6) C(5) . . . . -0.5(9) no
C(2) C(1) C(6) C(7) . . . . -179.4(6) no
C(2) C(3) C(4) C(5) . . . . -0(1) no
C(3) C(2) C(1) C(6) . . . . -1(1) no
C(3) C(4) C(5) C(6) . . . . -1(1) no
C(4) C(5) C(6) C(7) . . . . -179.5(6) no
C(5) C(4) C(3) C(10) . . . . 177.2(7) no
C(6) C(1) Sn C(13) . . . . 76.8(5) no
C(6) C(1) Sn C(23) . . . . -85.0(5) no
C(6) C(7) O(1) C(8) . . . . 178.1(5) no
C(6) C(7) N(1) C(9) . . . . -179.0(6) no
C(7) O(1) C(8) C(9) . . . . 2.1(6) no
C(7) N(1) Sn C(13) . . . . -110.8(4) no
C(7) N(1) Sn C(23) . . . . 113.3(4) no
C(7) N(1) C(9) C(8) . . . . 0.1(6) no
C(7) N(1) C(9) C(11) . . . . 118.3(5) no
C(7) N(1) C(9) C(12) . . . . -119.2(5) no
C(9) N(1) Sn C(13) . . . . 62.5(6) no
C(9) N(1) Sn C(23) . . . . -73.4(6) no
C(13) Sn C(23) C(24) . . . . 58.6(5) no
C(13) Sn C(23) C(28) . . . . -175.4(4) no
C(13) C(14) C(15) C(16) . . . . -58.0(8) no
C(13) C(14) C(19) C(20) . . . . -65.9(7) no
C(13) C(14) C(19) C(21) . . . . 168.3(5) no
C(13) C(18) C(17) C(16) . . . . 53.1(6) no
C(13) C(18) C(17) C(22) . . . . 175.0(5) no
C(14) C(13) Sn C(23) . . . . -144.1(4) no
C(14) C(13) C(18) C(17) . . . . -57.3(6) no
C(14) C(15) C(16) C(17) . . . . 56.9(9) no
C(15) C(14) C(13) C(18) . . . . 57.0(6) no
C(15) C(14) C(19) C(20) . . . . 60.6(7) no
C(15) C(14) C(19) C(21) . . . . -65.3(7) no
C(15) C(16) C(17) C(18) . . . . -52.6(8) no
C(15) C(16) C(17) C(22) . . . . -175.3(6) no
C(16) C(15) C(14) C(19) . . . . 173.5(6) no
C(18) C(13) Sn C(23) . . . . -17.1(5) no
C(18) C(13) C(14) C(19) . . . . -174.8(5) no
C(23) C(24) C(25) C(26) . . . . -56.5(8) no
C(23) C(24) C(29) C(30) . . . . -63.4(7) no
C(23) C(24) C(29) C(31) . . . . 168.7(5) no
C(23) C(28) C(27) C(26) . . . . 52.2(9) no
C(23) C(28) C(27) C(32) . . . . 176.8(7) no
C(24) C(23) C(28) C(27) . . . . -56.7(8) no
C(24) C(25) C(26) C(27) . . . . 58(1) no
C(25) C(24) C(23) C(28) . . . . 55.7(6) no
C(25) C(24) C(29) C(30) . . . . 60.6(8) no
C(25) C(24) C(29) C(31) . . . . -67.4(7) no
C(25) C(26) C(27) C(28) . . . . -54(1) no
C(25) C(26) C(27) C(32) . . . . -177.2(7) no
C(26) C(25) C(24) C(29) . . . . 173.5(7) no
C(28) C(23) C(24) C(29) . . . . -176.3(5) no
